data_4303986
loop_
_publ_author_name
'Lauren M. Urbanczyk-Pearson'
'Frank J. Femia'
'Jeffrey Smith'
'Giacomo Parigi'
'Joseph A. Duimstra'
'Amanda L. Eckermann'
'Claudio Luchinat'
'Thomas J. Meade'

_publ_contact_author_address
;
Departments of Chemistry, Biochemistry and Molecular and Cell Biology, 
Neurobiology and Physiology and Radiology 
Northwestern University 
2145 Sheridan Road 
Evanston IL 60208 
;
_publ_contact_author_email tmeade@northwestern.edu
_publ_contact_author_name 'Thomas J. Meade'
_publ_section_title
;
Mechanistic Investigation of \b-Galactosidase-Activated MR Contrast Agents
;
_journal_name_full 'Inorganic Chemistry'
_journal_page_first 56
_journal_page_last 68
_journal_paper_doi 10.1021/ic700888w
_journal_volume 47
_journal_year 2008
_chemical_formula_moiety 'C17 H25 Br O10'
_chemical_formula_sum 'C17 H25 Br O10'
_chemical_formula_weight 469.28
_chemical_name_systematic
; 
 R-(+)-1-bromopropan-2-beta-D-galactose tetraacetate  
;
_space_group_IT_number 4
_symmetry_cell_setting monoclinic
_symmetry_space_group_name_Hall 'P 2yb'
_symmetry_space_group_name_H-M 'P 1 21 1'
_atom_sites_solution_hydrogens geom
_atom_sites_solution_primary direct
_atom_sites_solution_secondary difmap
_audit_creation_method SHELXL-97
_cell_angle_alpha 90.00
_cell_angle_beta 103.8680(10)
_cell_angle_gamma 90.00
_cell_formula_units_Z 2
_cell_length_a 9.6159(8)
_cell_length_b 10.7202(9)
_cell_length_c 10.6943(8)
_cell_measurement_temperature 98(2)
_cell_volume 1070.28(15)
_computing_structure_refinement 'SHELXL-97 (Sheldrick, 1997)'
_computing_structure_solution 'SHELXS-97 (Sheldrick, 1990)'
_diffrn_ambient_temperature 98(2)
_diffrn_measured_fraction_theta_full 0.955
_diffrn_measured_fraction_theta_max 0.955
_diffrn_measurement_device_type 'Bruker SMART 1000 CCD'
_diffrn_measurement_method 'phi and omega scans'
_diffrn_radiation_monochromator graphite
_diffrn_radiation_source 'fine-focus sealed tube'
_diffrn_radiation_type MoK\a
_diffrn_radiation_wavelength 0.71073
_diffrn_reflns_av_R_equivalents 0.0448
_diffrn_reflns_av_sigmaI/netI 0.0318
_diffrn_reflns_limit_h_max 12
_diffrn_reflns_limit_h_min -12
_diffrn_reflns_limit_k_max 14
_diffrn_reflns_limit_k_min -14
_diffrn_reflns_limit_l_max 14
_diffrn_reflns_limit_l_min -14
_diffrn_reflns_number 20750
_diffrn_reflns_theta_full 28.36
_diffrn_reflns_theta_max 28.36
_diffrn_reflns_theta_min 1.96
_exptl_absorpt_coefficient_mu 1.969
_exptl_absorpt_correction_type none
_exptl_crystal_colour colorless
_exptl_crystal_density_diffrn 1.456
_exptl_crystal_density_method 'not measured'
_exptl_crystal_description blocks
_exptl_crystal_F_000 484
_exptl_crystal_size_max .36
_exptl_crystal_size_mid .32
_exptl_crystal_size_min .29
_refine_diff_density_max 0.833
_refine_diff_density_min -0.500
_refine_diff_density_rms 0.061
_refine_ls_abs_structure_details 'Flack H D (1983), Acta Cryst. A39, 876-881'
_refine_ls_abs_structure_Flack 0.001(5)
_refine_ls_extinction_method none
_refine_ls_goodness_of_fit_ref 1.064
_refine_ls_hydrogen_treatment mixed
_refine_ls_matrix_type full
_refine_ls_number_parameters 258
_refine_ls_number_reflns 4982
_refine_ls_number_restraints 1
_refine_ls_restrained_S_all 1.064
_refine_ls_R_factor_all 0.0377
_refine_ls_R_factor_gt 0.0319
_refine_ls_shift/su_max 0.001
_refine_ls_shift/su_mean 0.000
_refine_ls_structure_factor_coef Fsqd
_refine_ls_weighting_details 'calc w=1/[\s^2^(Fo^2^)+(0.0540P)^2^+0.0000P] where P=(Fo^2^+2Fc^2^)/3'
_refine_ls_weighting_scheme calc
_refine_ls_wR_factor_gt 0.0820
_refine_ls_wR_factor_ref 0.0847
_reflns_number_gt 4456
_reflns_number_total 4982
_reflns_threshold_expression >2sigma(I)
_cod_data_source_file ic700888w-file004.cif
_cod_data_source_block fjf02
_cod_original_sg_symbol_H-M 'P 21'
_cod_database_code 4303986

loop_
_symmetry_equiv_pos_as_xyz
'x, y, z'
'-x, y+1/2, -z'

loop_
_atom_site_label
_atom_site_type_symbol
_atom_site_fract_x
_atom_site_fract_y
_atom_site_fract_z
_atom_site_U_iso_or_equiv
_atom_site_adp_type
_atom_site_occupancy
_atom_site_symmetry_multiplicity
_atom_site_calc_flag
_atom_site_refinement_flags
_atom_site_disorder_assembly
_atom_site_disorder_group
Br1 Br 0.85760(3) 0.47774(3) -0.04981(2) 0.04710(11) Uani 1 1 d . . .
C1 C 0.5668(2) 0.6980(2) 0.31953(19) 0.0157(4) Uani 1 1 d . . .
H1 H 0.5007 0.6249 0.3111 0.019 Uiso 1 1 calc R . .
C2 C 0.5939(2) 0.74782(19) 0.4559(2) 0.0165(4) Uani 1 1 d . . .
H2 H 0.5011 0.7721 0.4757 0.020 Uiso 1 1 calc R . .
C3 C 0.6676(2) 0.6475(2) 0.55055(18) 0.0164(4) Uani 1 1 d . . .
H3 H 0.5969 0.5800 0.5543 0.020 Uiso 1 1 calc R . .
C4 C 0.7948(2) 0.59096(19) 0.51199(19) 0.0179(4) Uani 1 1 d . . .
H4 H 0.8775 0.6502 0.5298 0.021 Uiso 1 1 calc R . .
C5 C 0.7556(2) 0.55357(19) 0.37062(19) 0.0166(4) Uani 1 1 d . . .
H5 H 0.6847 0.4836 0.3561 0.020 Uiso 1 1 calc R . .
C6 C 0.9609(3) 0.3419(3) 0.2374(3) 0.0410(7) Uani 1 1 d . . .
H6A H 1.0598 0.3696 0.2722 0.062 Uiso 1 1 calc R . .
H6B H 0.9541 0.2992 0.1551 0.062 Uiso 1 1 calc R . .
H6C H 0.9329 0.2845 0.2983 0.062 Uiso 1 1 calc R . .
C7 C 0.8629(2) 0.4531(2) 0.2166(2) 0.0212(5) Uani 1 1 d . . .
H7 H 0.7612 0.4247 0.1866 0.025 Uiso 1 1 calc R . .
C8 C 0.8959(3) 0.5476(2) 0.1231(2) 0.0297(5) Uani 1 1 d . . .
H8A H 0.9978 0.5725 0.1506 0.036 Uiso 1 1 calc R . .
H8B H 0.8364 0.6229 0.1230 0.036 Uiso 1 1 calc R . .
C9 C 0.9695(2) 0.4637(2) 0.6546(2) 0.0226(5) Uani 1 1 d . . .
C10 C 0.9940(3) 0.3338(2) 0.7048(2) 0.0308(5) Uani 1 1 d . . .
H10A H 1.0829 0.3307 0.7726 0.046 Uiso 1 1 calc R . .
H10B H 1.0016 0.2776 0.6345 0.046 Uiso 1 1 calc R . .
H10C H 0.9135 0.3079 0.7403 0.046 Uiso 1 1 calc R . .
C11 C 0.6210(3) 0.7052(3) 0.7508(2) 0.0288(5) Uani 1 1 d . . .
C12 C 0.6789(3) 0.7801(3) 0.8705(3) 0.0352(6) Uani 1 1 d . . .
H12A H 0.6638 0.8691 0.8509 0.053 Uiso 1 1 calc R . .
H12B H 0.7816 0.7637 0.9018 0.053 Uiso 1 1 calc R . .
H12C H 0.6291 0.7564 0.9368 0.053 Uiso 1 1 calc R . .
C13 C 0.6618(2) 0.94906(19) 0.5427(2) 0.0209(5) Uani 1 1 d . . .
C14 C 0.7547(2) 1.0587(2) 0.5384(2) 0.0241(5) Uani 1 1 d . . .
H14A H 0.7196 1.1034 0.4571 0.036 Uiso 1 1 calc R . .
H14B H 0.8531 1.0306 0.5447 0.036 Uiso 1 1 calc R . .
H14C H 0.7528 1.1144 0.6106 0.036 Uiso 1 1 calc R . .
C15 C 0.5013(2) 0.7940(2) 0.2190(2) 0.0199(4) Uani 1 1 d . . .
H15A H 0.4183 0.8337 0.2428 0.024 Uiso 1 1 calc R . .
H15B H 0.5727 0.8597 0.2159 0.024 Uiso 1 1 calc R . .
C16 C 0.3327(2) 0.6708(2) 0.0733(2) 0.0226(5) Uani 1 1 d . . .
C17 C 0.3035(3) 0.6065(3) -0.0549(2) 0.0352(6) Uani 1 1 d . . .
H17A H 0.3657 0.5334 -0.0492 0.053 Uiso 1 1 calc R . .
H17B H 0.3225 0.6642 -0.1199 0.053 Uiso 1 1 calc R . .
H17C H 0.2030 0.5801 -0.0793 0.053 Uiso 1 1 calc R . .
O1 O 0.69936(15) 0.65785(13) 0.29265(14) 0.0164(3) Uani 1 1 d . . .
O2 O 0.88213(16) 0.51645(14) 0.33897(14) 0.0193(3) Uani 1 1 d . . .
O3 O 0.83162(15) 0.47687(18) 0.58507(13) 0.0224(3) Uani 1 1 d . . .
O4 O 1.05525(18) 0.54504(17) 0.66904(17) 0.0301(4) Uani 1 1 d . . .
O5 O 0.71780(15) 0.70004(15) 0.67708(14) 0.0193(3) Uani 1 1 d . . .
O6 O 0.5047(2) 0.6588(2) 0.71992(18) 0.0461(6) Uani 1 1 d . . .
O7 O 0.68602(15) 0.85619(14) 0.46499(14) 0.0179(3) Uani 1 1 d . . .
O8 O 0.57110(17) 0.94257(14) 0.60324(16) 0.0248(4) Uani 1 1 d . . .
O9 O 0.45547(16) 0.73671(15) 0.09448(14) 0.0206(3) Uani 1 1 d . . .
O10 O 0.25996(17) 0.66332(16) 0.14994(16) 0.0268(4) Uani 1 1 d . . .

loop_
_atom_site_aniso_label
_atom_site_aniso_U_11
_atom_site_aniso_U_22
_atom_site_aniso_U_33
_atom_site_aniso_U_23
_atom_site_aniso_U_13
_atom_site_aniso_U_12
Br1 0.0750(2) 0.04574(17) 0.02514(13) -0.01475(13) 0.02094(12) -0.01251(16)
C1 0.0133(9) 0.0184(9) 0.0149(9) 0.0004(7) 0.0027(7) -0.0009(8)
C2 0.0128(9) 0.0203(10) 0.0166(10) 0.0008(8) 0.0039(7) -0.0017(8)
C3 0.0168(10) 0.0194(10) 0.0135(10) 0.0001(7) 0.0044(8) -0.0031(8)
C4 0.0178(10) 0.0197(10) 0.0154(10) 0.0021(8) 0.0025(8) -0.0004(8)
C5 0.0167(10) 0.0162(10) 0.0169(10) -0.0004(8) 0.0043(8) 0.0001(8)
C6 0.0486(17) 0.0331(14) 0.0375(15) -0.0075(12) 0.0025(13) 0.0171(13)
C7 0.0196(10) 0.0218(12) 0.0214(10) -0.0062(8) 0.0032(8) -0.0003(8)
C8 0.0431(14) 0.0278(12) 0.0199(11) -0.0110(9) 0.0111(10) -0.0065(11)
C9 0.0234(11) 0.0280(12) 0.0177(9) -0.0006(10) 0.0071(8) 0.0039(10)
C10 0.0340(13) 0.0298(13) 0.0292(13) 0.0069(10) 0.0091(11) 0.0100(11)
C11 0.0275(12) 0.0443(14) 0.0154(11) 0.0004(10) 0.0071(9) -0.0025(11)
C12 0.0392(15) 0.0484(16) 0.0198(12) -0.0083(11) 0.0109(11) -0.0040(13)
C13 0.0190(10) 0.0200(13) 0.0201(10) -0.0008(8) -0.0022(8) 0.0046(8)
C14 0.0234(11) 0.0191(10) 0.0280(12) -0.0056(9) 0.0027(9) 0.0004(9)
C15 0.0211(11) 0.0198(10) 0.0186(10) 0.0015(8) 0.0044(9) 0.0024(8)
C16 0.0216(11) 0.0253(12) 0.0187(11) 0.0043(9) 0.0003(9) 0.0048(9)
C17 0.0377(14) 0.0463(16) 0.0187(12) -0.0025(11) 0.0012(10) -0.0071(12)
O1 0.0154(7) 0.0177(7) 0.0176(7) 0.0019(6) 0.0068(6) 0.0015(6)
O2 0.0160(7) 0.0239(8) 0.0176(7) -0.0045(6) 0.0034(6) 0.0012(6)
O3 0.0230(7) 0.0213(7) 0.0216(7) 0.0040(8) 0.0028(6) -0.0016(7)
O4 0.0244(8) 0.0342(10) 0.0292(9) 0.0027(7) 0.0017(7) -0.0007(8)
O5 0.0194(7) 0.0241(8) 0.0145(7) -0.0013(6) 0.0044(6) -0.0017(6)
O6 0.0288(10) 0.0870(17) 0.0264(10) -0.0123(11) 0.0142(8) -0.0209(11)
O7 0.0176(7) 0.0150(7) 0.0212(8) -0.0028(6) 0.0048(6) 0.0003(6)
O8 0.0233(8) 0.0261(9) 0.0257(8) -0.0044(6) 0.0073(6) 0.0067(6)
O9 0.0191(7) 0.0282(8) 0.0140(7) 0.0020(6) 0.0033(6) 0.0015(6)
O10 0.0220(8) 0.0362(10) 0.0219(8) 0.0035(7) 0.0047(7) -0.0003(7)

loop_
_atom_type_symbol
_atom_type_description
_atom_type_scat_dispersion_real
_atom_type_scat_dispersion_imag
_atom_type_scat_source
C C 0.0033 0.0016 'International Tables Vol C Tables 4.2.6.8 and 6.1.1.4'
H H 0.0000 0.0000 'International Tables Vol C Tables 4.2.6.8 and 6.1.1.4'
O O 0.0106 0.0060 'International Tables Vol C Tables 4.2.6.8 and 6.1.1.4'
Br Br -0.2901 2.4595 'International Tables Vol C Tables 4.2.6.8 and 6.1.1.4'

loop_
_geom_angle_atom_site_label_1
_geom_angle_atom_site_label_2
_geom_angle_atom_site_label_3
_geom_angle
_geom_angle_site_symmetry_1
_geom_angle_site_symmetry_3
_geom_angle_publ_flag
O1 C1 C15 107.44(16) . . ?
O1 C1 C2 109.98(15) . . ?
C15 C1 C2 113.01(18) . . ?
O7 C2 C1 107.92(16) . . ?
O7 C2 C3 109.92(16) . . ?
C1 C2 C3 109.55(17) . . ?
O5 C3 C4 107.64(16) . . ?
O5 C3 C2 110.18(17) . . ?
C4 C3 C2 112.27(16) . . ?
O3 C4 C3 107.52(16) . . ?
O3 C4 C5 106.49(16) . . ?
C3 C4 C5 110.69(17) . . ?
O2 C5 O1 108.22(16) . . ?
O2 C5 C4 107.04(16) . . ?
O1 C5 C4 110.15(16) . . ?
O2 C7 C6 107.41(19) . . ?
O2 C7 C8 106.41(17) . . ?
C6 C7 C8 113.9(2) . . ?
C7 C8 Br1 110.45(15) . . ?
O4 C9 O3 123.4(2) . . ?
O4 C9 C10 126.6(2) . . ?
O3 C9 C10 110.0(2) . . ?
O6 C11 O5 123.3(2) . . ?
O6 C11 C12 126.1(2) . . ?
O5 C11 C12 110.6(2) . . ?
O8 C13 O7 122.73(19) . . ?
O8 C13 C14 125.5(2) . . ?
O7 C13 C14 111.76(19) . . ?
O9 C15 C1 110.59(17) . . ?
O10 C16 O9 123.4(2) . . ?
O10 C16 C17 125.5(2) . . ?
O9 C16 C17 111.1(2) . . ?
C5 O1 C1 110.42(15) . . ?
C5 O2 C7 115.02(16) . . ?
C9 O3 C4 117.50(18) . . ?
C11 O5 C3 116.09(16) . . ?
C13 O7 C2 116.01(16) . . ?
C16 O9 C15 116.21(17) . . ?

loop_
_geom_bond_atom_site_label_1
_geom_bond_atom_site_label_2
_geom_bond_distance
_geom_bond_site_symmetry_2
_geom_bond_publ_flag
Br1 C8 1.947(2) . ?
C1 O1 1.438(2) . ?
C1 C15 1.511(3) . ?
C1 C2 1.516(3) . ?
C2 O7 1.450(2) . ?
C2 C3 1.529(3) . ?
C3 O5 1.438(2) . ?
C3 C4 1.509(3) . ?
C4 O3 1.449(3) . ?
C4 C5 1.522(3) . ?
C5 O2 1.397(2) . ?
C5 O1 1.422(2) . ?
C6 C7 1.503(3) . ?
C7 O2 1.446(3) . ?
C7 C8 1.510(3) . ?
C9 O4 1.185(3) . ?
C9 O3 1.364(3) . ?
C9 C10 1.490(3) . ?
C11 O6 1.196(3) . ?
C11 O5 1.357(3) . ?
C11 C12 1.501(4) . ?
C13 O8 1.207(3) . ?
C13 O7 1.352(3) . ?
C13 C14 1.483(3) . ?
C15 O9 1.437(3) . ?
C16 O10 1.201(3) . ?
C16 O9 1.347(3) . ?
C16 C17 1.500(3) . ?

loop_
_cod_related_entry_id
_cod_related_entry_database
_cod_related_entry_code
1 ChemSpider 30660765
